data_7032934
loop_
_publ_author_name
'Filip, I. H.'
'G\'al, E'
'Lupan, I.'
'Perde-Schrepler, M'
'L\"onnecke, P'
'Surducan, M.'
'G\(ain\(a, L I'
'Hey-Hawkins, E'
'Silaghi-Dumitrescu, L'

_publ_section_title
;
 Tuning the coordination properties of phenothiazine by regioselective
 introduction of diphenylphosphanyl groups.
;
_journal_issue 2
_journal_name_full 'Dalton transactions (Cambridge, England : 2003)'
_journal_page_first 615
_journal_page_last 629
_journal_paper_doi 10.1039/c4dt02665a
_journal_volume 44
_journal_year 2015
_chemical_formula_sum 'C26 H22 Cl4 N P Pd S'
_chemical_formula_weight 659.67
_space_group_IT_number 2
_symmetry_cell_setting triclinic
_symmetry_Int_Tables_number 2
_symmetry_space_group_name_Hall '-P 1'
_symmetry_space_group_name_H-M 'P -1'
_atom_sites_solution_hydrogens geom
_atom_sites_solution_primary direct
_atom_sites_solution_secondary difmap
_audit_creation_date 2014-10-06T19:00:11-00:00
_audit_creation_method 'WinGX routine CIF_UPDATE'
_cell_angle_alpha 78.881(2)
_cell_angle_beta 87.795(2)
_cell_angle_gamma 62.256(2)
_cell_formula_units_Z 2
_cell_length_a 10.4334(2)
_cell_length_b 11.1888(3)
_cell_length_c 13.1883(3)
_cell_measurement_reflns_used 18094
_cell_measurement_temperature 180(2)
_cell_measurement_theta_max 35.123
_cell_measurement_theta_min 3.416
_cell_volume 1334.66(6)
_computing_cell_refinement
;
        CrysAlisPro, Agilent Technologies,
        Version 1.171.36.28 (release 01-02-2013 CrysAlis171 .NET)
        (compiled Feb  1 2013,16:14:44)
;
_computing_data_collection
;
        CrysAlisPro, Agilent Technologies,
        Version 1.171.36.28 (release 01-02-2013 CrysAlis171 .NET)
        (compiled Feb  1 2013,16:14:44)
;
_computing_data_reduction
;
        CrysAlisPro, Agilent Technologies,
        Version 1.171.36.28 (release 01-02-2013 CrysAlis171 .NET)
        (compiled Feb  1 2013,16:14:44)
;
_computing_molecular_graphics
;
 ORTEP3 for Windows
 L. J. Farrugia, J. Appl. Crystallogr. 1997, 30, 565.
;
_computing_publication_material
;
 WINGX
 L.J. Farrugia,
 J. Appl. Cryst., 2012, 45, 849-854.
;
_computing_structure_refinement 'SHELXL-2014/6 (Sheldrick, 2014)'
_computing_structure_solution
;
 SIR92
 A. Altomare, G. Cascarano, C. Giacovazzo and A. Guagliardi,
 J. Appl. Crystallogr. 1993, 26, 343-350.
;
_diffrn_ambient_temperature 180(2)
_diffrn_detector_area_resol_mean 16.356
_diffrn_measured_fraction_theta_full 0.998
_diffrn_measured_fraction_theta_max 0.999
_diffrn_measurement_device_type 'Xcalibur, Sapphire3, Gemini'
_diffrn_measurement_method '\w scans'
_diffrn_orient_matrix_UB_11 -0.019253
_diffrn_orient_matrix_UB_12 0.0162975
_diffrn_orient_matrix_UB_13 0.0495898
_diffrn_orient_matrix_UB_21 0.0045534
_diffrn_orient_matrix_UB_22 -0.0658858
_diffrn_orient_matrix_UB_23 0.0181125
_diffrn_orient_matrix_UB_31 0.0743626
_diffrn_orient_matrix_UB_32 -0.0270743
_diffrn_orient_matrix_UB_33 0.0150861
_diffrn_radiation_monochromator graphite
_diffrn_radiation_type MoK\a
_diffrn_radiation_wavelength 0.71073
_diffrn_reflns_av_R_equivalents 0.0269
_diffrn_reflns_av_unetI/netI 0.041
_diffrn_reflns_Laue_measured_fraction_full 0.998
_diffrn_reflns_Laue_measured_fraction_max 0.999
_diffrn_reflns_limit_h_max 16
_diffrn_reflns_limit_h_min -16
_diffrn_reflns_limit_k_max 17
_diffrn_reflns_limit_k_min -17
_diffrn_reflns_limit_l_max 20
_diffrn_reflns_limit_l_min -20
_diffrn_reflns_number 36807
_diffrn_reflns_point_group_measured_fraction_full 0.998
_diffrn_reflns_point_group_measured_fraction_max 0.999
_diffrn_reflns_theta_full 25.242
_diffrn_reflns_theta_max 33.728
_diffrn_reflns_theta_min 2.863
_exptl_absorpt_coefficient_mu 1.251
_exptl_absorpt_correction_T_max 1
_exptl_absorpt_correction_T_min 0.98005
_exptl_absorpt_correction_type multi-scan
_exptl_absorpt_process_details
;
        CrysAlisPro, Agilent Technologies,
        Version 1.171.36.28 (release 01-02-2013 CrysAlis171 .NET)
        (compiled Feb  1 2013,16:14:44)
        Empirical absorption correction using spherical harmonics,
 implemented in SCALE3 ABSPACK scaling algorithm.
;
_exptl_crystal_colour 'clear intense yellow'
_exptl_crystal_density_diffrn 1.641
_exptl_crystal_description prism
_exptl_crystal_F_000 660
_exptl_crystal_size_max 0.3
_exptl_crystal_size_mid 0.25
_exptl_crystal_size_min 0.2
_refine_diff_density_max 2.188
_refine_diff_density_min -1.471
_refine_diff_density_rms 0.09
_refine_ls_extinction_method none
_refine_ls_goodness_of_fit_ref 1.042
_refine_ls_hydrogen_treatment constr
_refine_ls_matrix_type full
_refine_ls_number_parameters 313
_refine_ls_number_reflns 10662
_refine_ls_number_restraints 7
_refine_ls_restrained_S_all 1.042
_refine_ls_R_factor_all 0.0414
_refine_ls_R_factor_gt 0.0344
_refine_ls_shift/su_max 0.001
_refine_ls_shift/su_mean 0
_refine_ls_structure_factor_coef Fsqd
_refine_ls_weighting_details 'w=1/[\s^2^(Fo^2^)+(0.0371P)^2^+1.0797P] where P=(Fo^2^+2Fc^2^)/3'
_refine_ls_weighting_scheme calc
_refine_ls_wR_factor_gt 0.083
_refine_ls_wR_factor_ref 0.0868
_reflns_number_gt 9295
_reflns_number_total 10662
_reflns_threshold_expression 'I > 2\s(I)'
_cod_data_source_file c4dt02665a2.cif
_cod_data_source_block compound_7_x1841fin
_cod_depositor_comments 'Adding full bibliography for 7032932--7032937.cif.'
_cod_database_code 7032934

loop_
_symmetry_equiv_pos_as_xyz
'x, y, z'
'-x, -y, -z'

loop_
_atom_site_label
_atom_site_type_symbol
_atom_site_fract_x
_atom_site_fract_y
_atom_site_fract_z
_atom_site_U_iso_or_equiv
_atom_site_adp_type
_atom_site_occupancy
_atom_site_calc_flag
_atom_site_disorder_assembly
_atom_site_disorder_group
Pd1 Pd 0.93372(2) -0.00181(2) 0.32374(2) 0.01871(4) Uani 1 d . .
Cl1 Cl 1.16169(5) -0.15239(5) 0.41778(4) 0.02696(9) Uani 1 d . .
Cl2 Cl 1.00097(5) 0.16696(5) 0.26754(4) 0.02624(9) Uani 1 d . .
S1 S 0.68438(7) -0.31147(7) 0.44523(5) 0.04226(14) Uani 1 d . .
P1 P 0.73163(5) 0.13201(5) 0.22994(4) 0.02055(8) Uani 1 d . .
N1 N 0.83772(16) -0.13536(16) 0.37772(11) 0.0206(3) Uani 1 d . .
C1 C 0.9116(2) -0.27614(19) 0.35706(14) 0.0236(3) Uani 1 d . .
C2 C 0.8528(3) -0.3660(2) 0.38855(17) 0.0316(4) Uani 1 d . .
C3 C 0.9240(3) -0.4998(2) 0.37078(19) 0.0388(5) Uani 1 d . .
H3 H 0.884 -0.5608 0.3922 0.047 Uiso 1 calc . .
C4 C 1.0523(3) -0.5435(2) 0.32218(19) 0.0394(5) Uani 1 d . .
H4 H 1.1015 -0.6352 0.3109 0.047 Uiso 1 calc . .
C5 C 1.1106(3) -0.4544(2) 0.28952(18) 0.0344(4) Uani 1 d . .
H5 H 1.1991 -0.4851 0.2557 0.041 Uiso 1 calc . .
C6 C 1.0393(2) -0.3204(2) 0.30632(15) 0.0262(3) Uani 1 d . .
H6 H 1.0783 -0.259 0.2829 0.031 Uiso 1 calc . .
C7 C 0.6829(2) -0.0717(2) 0.34295(15) 0.0246(3) Uani 1 d . .
C8 C 0.6020(2) -0.1412(2) 0.37603(18) 0.0327(4) Uani 1 d . .
C9 C 0.4535(3) -0.0745(3) 0.3512(2) 0.0426(6) Uani 1 d . .
H9 H 0.3977 -0.1205 0.3747 0.051 Uiso 1 calc . .
C10 C 0.3862(2) 0.0572(3) 0.2930(2) 0.0441(6) Uani 1 d . .
H10 H 0.2841 0.1025 0.2786 0.053 Uiso 1 calc . .
C11 C 0.4668(2) 0.1239(3) 0.2554(2) 0.0364(5) Uani 1 d . .
H11 H 0.4209 0.2136 0.2134 0.044 Uiso 1 calc . .
C12 C 0.61633(19) 0.0578(2) 0.27971(15) 0.0258(3) Uani 1 d . .
C13 C 0.8465(2) -0.1391(2) 0.49310(14) 0.0280(4) Uani 1 d . .
H13A H 0.7959 -0.045 0.5059 0.042 Uiso 1 calc . .
H13B H 0.9485 -0.1819 0.518 0.042 Uiso 1 calc . .
H13C H 0.8008 -0.1928 0.5299 0.042 Uiso 1 calc . .
C14 C 0.63299(19) 0.31061(19) 0.23862(14) 0.0236(3) Uani 1 d . .
C15 C 0.6292(3) 0.3442(2) 0.33528(16) 0.0342(4) Uani 1 d . .
H15 H 0.6845 0.275 0.393 0.041 Uiso 1 calc . .
C16 C 0.5446(3) 0.4789(3) 0.34692(19) 0.0402(5) Uani 1 d . .
H16 H 0.5414 0.5019 0.413 0.048 Uiso 1 calc . .
C17 C 0.4649(3) 0.5800(2) 0.2632(2) 0.0414(5) Uani 1 d . .
H17 H 0.4064 0.6722 0.2717 0.05 Uiso 1 calc . .
C18 C 0.4702(3) 0.5472(2) 0.1675(2) 0.0468(6) Uani 1 d . .
H18 H 0.4167 0.6172 0.1097 0.056 Uiso 1 calc . .
C19 C 0.5536(3) 0.4121(2) 0.15480(17) 0.0373(5) Uani 1 d . .
H19 H 0.556 0.3896 0.0886 0.045 Uiso 1 calc . .
C20 C 0.7491(2) 0.1225(2) 0.09471(15) 0.0277(4) Uani 1 d . .
C21 C 0.6814(4) 0.0658(3) 0.0470(2) 0.0518(7) Uani 1 d . .
H21 H 0.6188 0.0352 0.0842 0.062 Uiso 1 calc . .
C22 C 0.7056(5) 0.0538(4) -0.0568(2) 0.0652(9) Uani 1 d . .
H22 H 0.6594 0.0143 -0.0895 0.078 Uiso 1 calc . .
C23 C 0.7933(3) 0.0975(3) -0.11067(19) 0.0535(8) Uani 1 d . .
H23 H 0.808 0.0892 -0.181 0.064 Uiso 1 calc . .
C24 C 0.8614(3) 0.1539(3) -0.06419(18) 0.0479(7) Uani 1 d . .
H24 H 0.9233 0.1844 -0.1025 0.057 Uiso 1 calc . .
C25 C 0.8403(2) 0.1666(3) 0.03904(17) 0.0378(5) Uani 1 d . .
H25 H 0.888 0.2053 0.0712 0.045 Uiso 1 calc . .
Cl3 Cl 0.789(6) -0.467(3) -0.020(3) 0.0882(7) Uani 0.484(3) d A 1
Cl4 Cl 0.7082(4) -0.2772(3) 0.1206(2) 0.0946(5) Uiso 0.484(3) d A 1
C26 C 0.822(4) -0.4452(14) 0.102(2) 0.0710(18) Uani 0.484(3) d A 1
H26A H 0.9241 -0.4657 0.1107 0.085 Uiso 0.484(3) calc A 1
H26B H 0.8054 -0.5113 0.1561 0.085 Uiso 0.484(3) calc A 1
Cl3F Cl 0.794(6) -0.476(3) -0.025(3) 0.0882(7) Uani 0.516(3) d A 2
Cl4F Cl 0.7804(3) -0.2781(3) 0.0932(2) 0.0946(5) Uiso 0.516(3) d A 2
C26F C 0.812(4) -0.4478(14) 0.099(2) 0.0710(18) Uani 0.516(3) d A 2
H26C H 0.9112 -0.5128 0.1293 0.085 Uiso 0.516(3) calc A 2
H26D H 0.7423 -0.4655 0.1439 0.085 Uiso 0.516(3) calc A 2

loop_
_atom_site_aniso_label
_atom_site_aniso_U_11
_atom_site_aniso_U_22
_atom_site_aniso_U_33
_atom_site_aniso_U_23
_atom_site_aniso_U_13
_atom_site_aniso_U_12
Pd1 0.01718(6) 0.02007(6) 0.02159(6) -0.00446(4) 0.00105(4) -0.01082(5)
Cl1 0.02262(19) 0.0270(2) 0.0320(2) -0.00381(16) -0.00504(16) -0.01250(16)
Cl2 0.02463(19) 0.02572(19) 0.0335(2) -0.00378(16) 0.00170(16) -0.01675(16)
S1 0.0516(3) 0.0456(3) 0.0499(3) -0.0124(3) 0.0174(3) -0.0394(3)
P1 0.01897(19) 0.02209(19) 0.02063(19) -0.00586(15) 0.00076(15) -0.00898(16)
N1 0.0237(7) 0.0261(7) 0.0195(6) -0.0067(5) 0.0034(5) -0.0171(6)
C1 0.0301(9) 0.0227(8) 0.0240(8) -0.0060(6) 0.0012(6) -0.0166(7)
C2 0.0420(11) 0.0313(10) 0.0327(10) -0.0074(8) 0.0047(8) -0.0262(9)
C3 0.0537(14) 0.0291(10) 0.0438(12) -0.0080(9) 0.0001(10) -0.0272(10)
C4 0.0533(14) 0.0250(9) 0.0423(12) -0.0106(9) -0.0007(10) -0.0184(10)
C5 0.0398(11) 0.0281(9) 0.0357(11) -0.0113(8) 0.0030(9) -0.0144(8)
C6 0.0306(9) 0.0244(8) 0.0255(8) -0.0065(6) 0.0015(7) -0.0139(7)
C7 0.0233(8) 0.0330(9) 0.0277(8) -0.0136(7) 0.0076(6) -0.0191(7)
C8 0.0319(10) 0.0431(11) 0.0386(11) -0.0170(9) 0.0121(8) -0.0277(9)
C9 0.0329(11) 0.0608(16) 0.0578(15) -0.0326(13) 0.0196(10) -0.0349(11)
C10 0.0205(9) 0.0596(16) 0.0629(16) -0.0327(13) 0.0089(9) -0.0203(10)
C11 0.0206(8) 0.0441(12) 0.0467(12) -0.0180(10) 0.0007(8) -0.0135(8)
C12 0.0185(7) 0.0329(9) 0.0302(9) -0.0122(7) 0.0034(6) -0.0135(7)
C13 0.0403(10) 0.0338(9) 0.0197(8) -0.0073(7) 0.0057(7) -0.0250(9)
C14 0.0215(7) 0.0242(8) 0.0238(8) -0.0073(6) 0.0008(6) -0.0086(6)
C15 0.0457(12) 0.0300(10) 0.0242(9) -0.0074(7) -0.0012(8) -0.0145(9)
C16 0.0523(14) 0.0362(11) 0.0331(11) -0.0167(9) 0.0042(10) -0.0180(10)
C17 0.0413(12) 0.0292(10) 0.0458(13) -0.0154(9) 0.0029(10) -0.0069(9)
C18 0.0483(14) 0.0288(11) 0.0403(12) -0.0089(9) -0.0082(10) 0.0025(10)
C19 0.0391(11) 0.0294(10) 0.0272(9) -0.0083(8) -0.0063(8) -0.0010(8)
C20 0.0288(9) 0.0232(8) 0.0234(8) -0.0073(6) 0.0003(7) -0.0047(7)
C21 0.081(2) 0.0625(17) 0.0335(12) -0.0204(12) 0.0062(12) -0.0472(17)
C22 0.107(3) 0.065(2) 0.0351(13) -0.0264(13) 0.0020(16) -0.043(2)
C23 0.0649(17) 0.0376(12) 0.0257(10) -0.0101(9) 0.0044(11) 0.0039(12)
C24 0.0371(12) 0.0548(15) 0.0258(10) -0.0030(10) 0.0050(9) -0.0022(11)
C25 0.0302(10) 0.0474(13) 0.0259(9) -0.0028(9) 0.0018(8) -0.0117(9)
Cl3 0.111(3) 0.103(3) 0.064(2) -0.0241(12) -0.013(2) -0.057(3)
C26 0.076(4) 0.078(3) 0.066(2) -0.0149(19) -0.018(3) -0.039(2)
Cl3F 0.111(3) 0.103(3) 0.064(2) -0.0241(12) -0.013(2) -0.057(3)
C26F 0.076(4) 0.078(3) 0.066(2) -0.0149(19) -0.018(3) -0.039(2)

loop_
_atom_type_symbol
_atom_type_description
_atom_type_scat_dispersion_real
_atom_type_scat_dispersion_imag
_atom_type_scat_source
Pd Pd -0.9988 1.0072 'International Tables Vol C Tables 4.2.6.8 and 6.1.1.4'
Cl Cl 0.1484 0.1585 'International Tables Vol C Tables 4.2.6.8 and 6.1.1.4'
S S 0.1246 0.1234 'International Tables Vol C Tables 4.2.6.8 and 6.1.1.4'
P P 0.1023 0.0942 'International Tables Vol C Tables 4.2.6.8 and 6.1.1.4'
N N 0.0061 0.0033 'International Tables Vol C Tables 4.2.6.8 and 6.1.1.4'
C C 0.0033 0.0016 'International Tables Vol C Tables 4.2.6.8 and 6.1.1.4'
H H 0 0 'International Tables Vol C Tables 4.2.6.8 and 6.1.1.4'

loop_
_geom_angle_atom_site_label_1
_geom_angle_atom_site_label_2
_geom_angle_atom_site_label_3
_geom_angle
N1 Pd1 P1 86.18(4)
N1 Pd1 Cl2 171.27(4)
P1 Pd1 Cl2 86.992(17)
N1 Pd1 Cl1 94.68(4)
P1 Pd1 Cl1 176.743(18)
Cl2 Pd1 Cl1 92.436(16)
C8 S1 C2 97.31(10)
C12 P1 C14 105.52(9)
C12 P1 C20 107.11(9)
C14 P1 C20 108.01(9)
C12 P1 Pd1 102.51(7)
C14 P1 Pd1 119.60(6)
C20 P1 Pd1 113.02(7)
C1 N1 C7 108.64(13)
C1 N1 C13 110.30(14)
C7 N1 C13 108.08(14)
C1 N1 Pd1 117.71(11)
C7 N1 Pd1 112.49(11)
C13 N1 Pd1 98.92(10)
C6 C1 C2 119.50(18)
C6 C1 N1 120.40(15)
C2 C1 N1 120.10(17)
C3 C2 C1 120.1(2)
C3 C2 S1 118.40(16)
C1 C2 S1 121.43(16)
C4 C3 C2 119.8(2)
C4 C3 H3 120.1
C2 C3 H3 120.1
C3 C4 C5 120.4(2)
C3 C4 H4 119.8
C5 C4 H4 119.8
C6 C5 C4 119.9(2)
C6 C5 H5 120
C4 C5 H5 120
C1 C6 C5 120.19(18)
C1 C6 H6 119.9
C5 C6 H6 119.9
C12 C7 C8 119.70(18)
C12 C7 N1 120.41(15)
C8 C7 N1 119.88(18)
C9 C8 C7 119.2(2)
C9 C8 S1 119.37(17)
C7 C8 S1 121.45(17)
C10 C9 C8 120.9(2)
C10 C9 H9 119.5
C8 C9 H9 119.5
C9 C10 C11 120.2(2)
C9 C10 H10 119.9
C11 C10 H10 119.9
C10 C11 C12 119.4(2)
C10 C11 H11 120.3
C12 C11 H11 120.3
C7 C12 C11 120.38(19)
C7 C12 P1 116.77(13)
C11 C12 P1 122.84(17)
N1 C13 H13A 109.5
N1 C13 H13B 109.5
H13A C13 H13B 109.5
N1 C13 H13C 109.5
H13A C13 H13C 109.5
H13B C13 H13C 109.5
C19 C14 C15 119.83(18)
C19 C14 P1 122.10(15)
C15 C14 P1 117.90(15)
C16 C15 C14 119.7(2)
C16 C15 H15 120.2
C14 C15 H15 120.2
C17 C16 C15 120.4(2)
C17 C16 H16 119.8
C15 C16 H16 119.8
C18 C17 C16 119.9(2)
C18 C17 H17 120.1
C16 C17 H17 120.1
C17 C18 C19 120.4(2)
C17 C18 H18 119.8
C19 C18 H18 119.8
C14 C19 C18 119.8(2)
C14 C19 H19 120.1
C18 C19 H19 120.1
C21 C20 C25 119.4(2)
C21 C20 P1 121.95(18)
C25 C20 P1 118.59(16)
C20 C21 C22 119.5(3)
C20 C21 H21 120.2
C22 C21 H21 120.2
C23 C22 C21 120.9(3)
C23 C22 H22 119.5
C21 C22 H22 119.5
C22 C23 C24 120.1(2)
C22 C23 H23 119.9
C24 C23 H23 119.9
C23 C24 C25 120.3(3)
C23 C24 H24 119.8
C25 C24 H24 119.8
C20 C25 C24 119.7(3)
C20 C25 H25 120.1
C24 C25 H25 120.1
Cl3 C26 Cl4 111.7(12)
Cl3 C26 H26A 109.3
Cl4 C26 H26A 109.3
Cl3 C26 H26B 109.3
Cl4 C26 H26B 109.3
H26A C26 H26B 108
Cl3F C26F Cl4F 111.3(12)
Cl3F C26F H26C 109.4
Cl4F C26F H26C 109.4
Cl3F C26F H26D 109.4
Cl4F C26F H26D 109.4
H26C C26F H26D 108

loop_
_geom_bond_atom_site_label_1
_geom_bond_atom_site_label_2
_geom_bond_distance
Pd1 N1 2.1613(14)
Pd1 P1 2.1829(5)
Pd1 Cl2 2.2936(4)
Pd1 Cl1 2.3925(5)
S1 C8 1.751(3)
S1 C2 1.759(2)
P1 C12 1.7961(19)
P1 C14 1.7972(19)
P1 C20 1.8043(19)
N1 C1 1.473(2)
N1 C7 1.479(2)
N1 C13 1.519(2)
C1 C6 1.383(3)
C1 C2 1.397(3)
C2 C3 1.391(3)
C3 C4 1.374(4)
C3 H3 0.95
C4 C5 1.388(3)
C4 H4 0.95
C5 C6 1.388(3)
C5 H5 0.95
C6 H6 0.95
C7 C12 1.386(3)
C7 C8 1.400(3)
C8 C9 1.390(3)
C9 C10 1.377(4)
C9 H9 0.95
C10 C11 1.385(3)
C10 H10 0.95
C11 C12 1.399(3)
C11 H11 0.95
C13 H13A 0.98
C13 H13B 0.98
C13 H13C 0.98
C14 C19 1.381(3)
C14 C15 1.391(3)
C15 C16 1.383(3)
C15 H15 0.95
C16 C17 1.380(4)
C16 H16 0.95
C17 C18 1.372(4)
C17 H17 0.95
C18 C19 1.390(3)
C18 H18 0.95
C19 H19 0.95
C20 C21 1.379(3)
C20 C25 1.390(3)
C21 C22 1.403(4)
C21 H21 0.95
C22 C23 1.347(5)
C22 H22 0.95
C23 C24 1.370(5)
C23 H23 0.95
C24 C25 1.395(3)
C24 H24 0.95
C25 H25 0.95
Cl3 C26 1.751(11)
Cl4 C26 1.753(14)
C26 H26A 0.99
C26 H26B 0.99
Cl3F C26F 1.752(11)
Cl4F C26F 1.756(14)
C26F H26C 0.99
C26F H26D 0.99

loop_
_geom_torsion_atom_site_label_1
_geom_torsion_atom_site_label_2
_geom_torsion_atom_site_label_3
_geom_torsion_atom_site_label_4
_geom_torsion
C7 N1 C1 C6 130.38(18)
C13 N1 C1 C6 -111.32(19)
Pd1 N1 C1 C6 1.1(2)
C7 N1 C1 C2 -49.5(2)
C13 N1 C1 C2 68.8(2)
Pd1 N1 C1 C2 -178.82(14)
C6 C1 C2 C3 1.3(3)
N1 C1 C2 C3 -178.78(19)
C6 C1 C2 S1 -175.51(16)
N1 C1 C2 S1 4.4(3)
C8 S1 C2 C3 -143.68(19)
C8 S1 C2 C1 33.2(2)
C1 C2 C3 C4 0.0(4)
S1 C2 C3 C4 176.92(19)
C2 C3 C4 C5 -0.8(4)
C3 C4 C5 C6 0.3(4)
C2 C1 C6 C5 -1.9(3)
N1 C1 C6 C5 178.24(18)
C4 C5 C6 C1 1.1(3)
C1 N1 C7 C12 -130.00(17)
C13 N1 C7 C12 110.31(18)
Pd1 N1 C7 C12 2.1(2)
C1 N1 C7 C8 51.5(2)
C13 N1 C7 C8 -68.2(2)
Pd1 N1 C7 C8 -176.36(14)
C12 C7 C8 C9 -4.8(3)
N1 C7 C8 C9 173.66(18)
C12 C7 C8 S1 173.62(15)
N1 C7 C8 S1 -7.9(3)
C2 S1 C8 C9 147.15(19)
C2 S1 C8 C7 -31.31(19)
C7 C8 C9 C10 1.3(3)
S1 C8 C9 C10 -177.16(19)
C8 C9 C10 C11 2.1(4)
C9 C10 C11 C12 -2.0(4)
C8 C7 C12 C11 5.0(3)
N1 C7 C12 C11 -173.53(17)
C8 C7 C12 P1 -173.71(15)
N1 C7 C12 P1 7.8(2)
C10 C11 C12 C7 -1.5(3)
C10 C11 C12 P1 177.05(17)
C14 P1 C12 C7 -138.95(15)
C20 P1 C12 C7 106.14(15)
Pd1 P1 C12 C7 -13.03(16)
C14 P1 C12 C11 42.40(19)
C20 P1 C12 C11 -72.51(19)
Pd1 P1 C12 C11 168.33(16)
C12 P1 C14 C19 -98.1(2)
C20 P1 C14 C19 16.2(2)
Pd1 P1 C14 C19 147.35(17)
C12 P1 C14 C15 77.17(18)
C20 P1 C14 C15 -168.55(17)
Pd1 P1 C14 C15 -37.43(19)
C19 C14 C15 C16 0.7(3)
P1 C14 C15 C16 -174.60(19)
C14 C15 C16 C17 -0.5(4)
C15 C16 C17 C18 -0.5(4)
C16 C17 C18 C19 1.1(5)
C15 C14 C19 C18 -0.1(4)
P1 C14 C19 C18 175.1(2)
C17 C18 C19 C14 -0.9(4)
C12 P1 C20 C21 -0.2(2)
C14 P1 C20 C21 -113.4(2)
Pd1 P1 C20 C21 112.0(2)
C12 P1 C20 C25 -176.47(17)
C14 P1 C20 C25 70.30(18)
Pd1 P1 C20 C25 -64.32(18)
C25 C20 C21 C22 0.0(4)
P1 C20 C21 C22 -176.3(2)
C20 C21 C22 C23 -0.4(5)
C21 C22 C23 C24 0.4(5)
C22 C23 C24 C25 -0.1(4)
C21 C20 C25 C24 0.4(4)
P1 C20 C25 C24 176.76(18)
C23 C24 C25 C20 -0.3(4)
